data_4073902
loop_
_publ_author_name
'Heng, Wendy Yuqing'
'Hu, Jian'
'Yip, John H. K.'

_publ_section_title
;
 Attaching Gold and Platinum to the Rim of Pyrene: A Synthetic and
 Spectroscopic Study
;
_journal_issue 27
_journal_name_full Organometallics
_journal_page_first 6760
_journal_paper_doi 10.1021/om700716p
_journal_volume 26
_journal_year 2007
_chemical_formula_sum 'C28 H39 Br P2 Pt'
_chemical_formula_weight 712.53
_chemical_name_systematic
; 
 ? 
;
_space_group_IT_number 14
_symmetry_cell_setting monoclinic
_symmetry_space_group_name_Hall '-P 2ybc'
_symmetry_space_group_name_H-M 'P 1 21/c 1'
_atom_sites_solution_hydrogens geom
_atom_sites_solution_primary direct
_atom_sites_solution_secondary difmap
_audit_creation_method SHELXL-97
_cell_angle_alpha 90.00
_cell_angle_beta 100.5680(10)
_cell_angle_gamma 90.00
_cell_formula_units_Z 4
_cell_length_a 13.4514(6)
_cell_length_b 14.2834(6)
_cell_length_c 14.9128(7)
_cell_measurement_reflns_used 6474
_cell_measurement_temperature 223(2)
_cell_measurement_theta_max 27.18
_cell_measurement_theta_min 2.36
_cell_volume 2816.6(2)
_computing_cell_refinement 'Bruker SMART'
_computing_data_collection 'Bruker SMART'
_computing_data_reduction 'Bruker SAINT'
_computing_molecular_graphics 'Bruker SHELXTL'
_computing_publication_material 'Bruker SHELXTL'
_computing_structure_refinement 'SHELXL-97 (Sheldrick, 1997)'
_computing_structure_solution 'SHELXS-97 (Sheldrick, 1990)'
_diffrn_ambient_temperature 223(2)
_diffrn_measured_fraction_theta_full 1.000
_diffrn_measured_fraction_theta_max 1.000
_diffrn_measurement_device_type 'CCD area detector'
_diffrn_measurement_method 'phi and omega scans'
_diffrn_radiation_monochromator graphite
_diffrn_radiation_source 'fine-focus sealed tube'
_diffrn_radiation_type MoK\a
_diffrn_radiation_wavelength 0.71073
_diffrn_reflns_av_R_equivalents 0.0328
_diffrn_reflns_av_sigmaI/netI 0.0368
_diffrn_reflns_limit_h_max 17
_diffrn_reflns_limit_h_min -16
_diffrn_reflns_limit_k_max 15
_diffrn_reflns_limit_k_min -18
_diffrn_reflns_limit_l_max 19
_diffrn_reflns_limit_l_min -16
_diffrn_reflns_number 19808
_diffrn_reflns_theta_full 27.50
_diffrn_reflns_theta_max 27.50
_diffrn_reflns_theta_min 1.54
_exptl_absorpt_coefficient_mu 6.528
_exptl_absorpt_correction_T_max 0.3551
_exptl_absorpt_correction_T_min 0.1799
_exptl_absorpt_correction_type 'Sadabs, (Sheldrick 2001)'
_exptl_crystal_colour Colourless
_exptl_crystal_density_diffrn 1.680
_exptl_crystal_density_meas 0
_exptl_crystal_density_method 'not measured'
_exptl_crystal_description BLOCK
_exptl_crystal_F_000 1400
_exptl_crystal_size_max 0.40
_exptl_crystal_size_mid 0.36
_exptl_crystal_size_min 0.20
_refine_diff_density_max 1.961
_refine_diff_density_min -1.448
_refine_diff_density_rms 0.132
_refine_ls_extinction_method none
_refine_ls_goodness_of_fit_ref 1.051
_refine_ls_hydrogen_treatment mixed
_refine_ls_matrix_type full
_refine_ls_number_parameters 295
_refine_ls_number_reflns 6471
_refine_ls_number_restraints 0
_refine_ls_restrained_S_all 1.051
_refine_ls_R_factor_all 0.0427
_refine_ls_R_factor_gt 0.0343
_refine_ls_shift/su_max 0.001
_refine_ls_shift/su_mean 0.000
_refine_ls_structure_factor_coef Fsqd
_refine_ls_weighting_details 'calc w=1/[\s^2^(Fo^2^)+(0.0519P)^2^+3.2854P] where P=(Fo^2^+2Fc^2^)/3'
_refine_ls_weighting_scheme calc
_refine_ls_wR_factor_gt 0.0910
_refine_ls_wR_factor_ref 0.0951
_reflns_number_gt 5439
_reflns_number_total 6471
_reflns_threshold_expression >2sigma(I)
_cod_data_source_file om700716p-file006.cif
_cod_data_source_block 7026
_cod_depositor_comments
;
The following automatic conversions were performed:

'_symmetry_cell_setting' value 'Monoclinic' changed to 'monoclinic'
according to /home/saulius/struct/CIF-dictionaries/cif_core.dic
dictionary named 'cif_core.dic' version 2.4.1 from 2010-06-29.

Automatic conversion script
Id: cif_fix_values 1715 2011-07-08 13:25:40Z adriana 
;
_cod_original_sg_symbol_H-M P2(1)/c
_cod_database_code 4073902

loop_
_symmetry_equiv_pos_as_xyz
'x, y, z'
'-x, y+1/2, -z+1/2'
'-x, -y, -z'
'x, -y-1/2, z-1/2'

loop_
_atom_site_label
_atom_site_type_symbol
_atom_site_fract_x
_atom_site_fract_y
_atom_site_fract_z
_atom_site_U_iso_or_equiv
_atom_site_adp_type
_atom_site_occupancy
_atom_site_symmetry_multiplicity
_atom_site_calc_flag
_atom_site_refinement_flags
Pt1 Pt 0.213488(13) 0.842054(12) 0.172632(12) 0.02933(7) Uani 1 1 d .
Br1 Br 0.03277(4) 0.82029(5) 0.18860(5) 0.05300(16) Uani 1 1 d .
P1 P 0.20126(9) 0.99711(9) 0.21114(8) 0.0310(3) Uani 1 1 d .
P2 P 0.21755(12) 0.68750(10) 0.13014(11) 0.0453(3) Uani 1 1 d .
C1 C 0.3577(4) 0.8582(3) 0.1531(3) 0.0294(9) Uani 1 1 d .
C2 C 0.3726(4) 0.8846(3) 0.0664(3) 0.0361(11) Uani 1 1 d .
H2 H 0.3160 0.8985 0.0213 0.043 Uiso 1 1 calc R
C3 C 0.4681(4) 0.8909(3) 0.0449(3) 0.0366(11) Uani 1 1 d .
H3 H 0.4752 0.9069 -0.0148 0.044 Uiso 1 1 calc R
C3A C 0.5538(4) 0.8738(3) 0.1105(3) 0.0325(10) Uani 1 1 d .
C4 C 0.6547(4) 0.8805(4) 0.0923(4) 0.0389(11) Uani 1 1 d .
H4 H 0.6637 0.8967 0.0332 0.047 Uiso 1 1 calc R
C5 C 0.7372(4) 0.8644(4) 0.1571(4) 0.0423(12) Uani 1 1 d .
H5 H 0.8020 0.8688 0.1424 0.051 Uiso 1 1 calc R
C5A C 0.7262(4) 0.8406(3) 0.2483(4) 0.0355(11) Uani 1 1 d .
C6 C 0.8106(4) 0.8257(4) 0.3173(4) 0.0443(13) Uani 1 1 d .
H6 H 0.8760 0.8312 0.3041 0.053 Uiso 1 1 calc R
C7 C 0.7982(4) 0.8029(4) 0.4046(4) 0.0481(14) Uani 1 1 d .
H7 H 0.8556 0.7921 0.4499 0.058 Uiso 1 1 calc R
C8 C 0.7033(4) 0.7958(4) 0.4266(4) 0.0404(11) Uani 1 1 d .
H8 H 0.6964 0.7818 0.4868 0.048 Uiso 1 1 calc R
C8A C 0.6164(4) 0.8095(3) 0.3589(3) 0.0347(10) Uani 1 1 d .
C9 C 0.5162(4) 0.8009(4) 0.3788(3) 0.0379(11) Uani 1 1 d .
H9 H 0.5075 0.7846 0.4379 0.045 Uiso 1 1 calc R
C10 C 0.4345(4) 0.8163(4) 0.3129(3) 0.0354(10) Uani 1 1 d .
H10 H 0.3699 0.8100 0.3278 0.043 Uiso 1 1 calc R
C10A C 0.4419(4) 0.8419(3) 0.2204(3) 0.0297(10) Uani 1 1 d .
C15 C 0.5414(4) 0.8492(3) 0.2004(3) 0.0300(10) Uani 1 1 d .
C16 C 0.6278(4) 0.8327(3) 0.2697(3) 0.0322(10) Uani 1 1 d .
C17 C 0.1656(5) 1.0103(4) 0.3223(4) 0.0506(14) Uani 1 1 d .
H17A H 0.1052 0.9721 0.3230 0.061 Uiso 1 1 calc R
H17B H 0.2201 0.9843 0.3683 0.061 Uiso 1 1 calc R
C18 C 0.1440(6) 1.1081(5) 0.3511(5) 0.075(2) Uani 1 1 d .
H18A H 0.2053 1.1453 0.3577 0.112 Uiso 1 1 calc R
H18B H 0.1208 1.1059 0.4089 0.112 Uiso 1 1 calc R
H18C H 0.0922 1.1362 0.3051 0.112 Uiso 1 1 calc R
C19 C 0.1006(4) 1.0549(4) 0.1320(4) 0.0392(11) Uani 1 1 d .
H19A H 0.0365 1.0230 0.1336 0.047 Uiso 1 1 calc R
H19B H 0.0943 1.1197 0.1519 0.047 Uiso 1 1 calc R
C20 C 0.1195(5) 1.0552(5) 0.0344(4) 0.0560(16) Uani 1 1 d .
H20A H 0.1827 1.0870 0.0323 0.084 Uiso 1 1 calc R
H20B H 0.0646 1.0875 -0.0047 0.084 Uiso 1 1 calc R
H20C H 0.1232 0.9912 0.0134 0.084 Uiso 1 1 calc R
C21 C 0.3085(4) 1.0757(4) 0.2113(4) 0.0489(14) Uani 1 1 d .
H21A H 0.3380 1.0620 0.1574 0.059 Uiso 1 1 calc R
H21B H 0.2830 1.1401 0.2054 0.059 Uiso 1 1 calc R
C22 C 0.3932(5) 1.0703(5) 0.2962(6) 0.073(2) Uani 1 1 d .
H22A H 0.3687 1.0955 0.3486 0.109 Uiso 1 1 calc R
H22B H 0.4510 1.1064 0.2857 0.109 Uiso 1 1 calc R
H22C H 0.4131 1.0055 0.3079 0.109 Uiso 1 1 calc R
C23 C 0.1157(6) 0.6614(5) 0.0313(6) 0.073(2) Uani 1 1 d .
H23A H 0.1217 0.5962 0.0128 0.087 Uiso 1 1 calc R
H23B H 0.0499 0.6689 0.0498 0.087 Uiso 1 1 calc R
C24 C 0.1203(8) 0.7244(7) -0.0487(6) 0.105(3) Uani 1 1 d .
H24A H 0.0974 0.7866 -0.0361 0.158 Uiso 1 1 calc R
H24B H 0.0771 0.6995 -0.1027 0.158 Uiso 1 1 calc R
H24C H 0.1894 0.7278 -0.0589 0.158 Uiso 1 1 calc R
C25 C 0.1866(9) 0.6061(5) 0.2165(6) 0.099(3) Uani 1 1 d .
H25A H 0.1169 0.6183 0.2239 0.119 Uiso 1 1 calc R
H25B H 0.1888 0.5423 0.1929 0.119 Uiso 1 1 calc R
C26 C 0.2491(12) 0.6097(7) 0.3033(7) 0.158(6) Uani 1 1 d .
H26A H 0.3193 0.6139 0.2964 0.237 Uiso 1 1 calc R
H26B H 0.2393 0.5536 0.3372 0.237 Uiso 1 1 calc R
H26C H 0.2317 0.6643 0.3360 0.237 Uiso 1 1 calc R
C27 C 0.3329(5) 0.6473(5) 0.0966(7) 0.075(2) Uani 1 1 d .
H27A H 0.3437 0.6853 0.0445 0.090 Uiso 1 1 calc R
H27B H 0.3889 0.6609 0.1469 0.090 Uiso 1 1 calc R
C28 C 0.3411(6) 0.5452(5) 0.0709(6) 0.082(2) Uani 1 1 d .
H28A H 0.3423 0.5063 0.1244 0.123 Uiso 1 1 calc R
H28B H 0.4029 0.5357 0.0473 0.123 Uiso 1 1 calc R
H28C H 0.2834 0.5283 0.0246 0.123 Uiso 1 1 calc R

loop_
_atom_site_aniso_label
_atom_site_aniso_U_11
_atom_site_aniso_U_22
_atom_site_aniso_U_33
_atom_site_aniso_U_23
_atom_site_aniso_U_13
_atom_site_aniso_U_12
Pt1 0.02542(11) 0.02992(11) 0.03121(11) 0.00136(7) 0.00142(7) -0.00112(7)
Br1 0.0357(3) 0.0593(4) 0.0639(4) 0.0069(3) 0.0089(3) -0.0051(3)
P1 0.0295(6) 0.0308(6) 0.0312(6) 0.0009(5) 0.0013(5) 0.0020(5)
P2 0.0537(9) 0.0330(7) 0.0463(8) -0.0048(6) 0.0015(7) -0.0045(6)
C1 0.030(2) 0.028(2) 0.030(2) -0.0022(18) 0.0052(18) -0.0013(18)
C2 0.036(3) 0.035(3) 0.034(3) 0.005(2) 0.000(2) 0.000(2)
C3 0.045(3) 0.036(3) 0.030(2) 0.003(2) 0.011(2) 0.002(2)
C3A 0.035(3) 0.027(2) 0.037(3) 0.0003(19) 0.011(2) 0.002(2)
C4 0.037(3) 0.042(3) 0.041(3) 0.002(2) 0.017(2) 0.000(2)
C5 0.034(3) 0.041(3) 0.057(3) -0.001(2) 0.020(2) -0.002(2)
C5A 0.028(2) 0.029(2) 0.049(3) -0.002(2) 0.005(2) 0.0013(19)
C6 0.028(3) 0.046(3) 0.057(4) -0.007(3) 0.003(2) 0.002(2)
C7 0.036(3) 0.047(3) 0.054(3) -0.007(3) -0.011(2) 0.005(3)
C8 0.042(3) 0.038(3) 0.038(3) 0.000(2) -0.002(2) 0.003(2)
C8A 0.031(3) 0.030(2) 0.042(3) -0.001(2) 0.004(2) 0.000(2)
C9 0.038(3) 0.044(3) 0.032(2) 0.005(2) 0.008(2) -0.002(2)
C10 0.030(2) 0.042(3) 0.034(3) 0.003(2) 0.007(2) -0.001(2)
C10A 0.033(2) 0.023(2) 0.036(2) -0.0003(18) 0.0123(19) 0.0004(18)
C15 0.029(2) 0.025(2) 0.035(2) -0.0030(18) 0.0055(19) -0.0013(18)
C16 0.034(3) 0.024(2) 0.037(3) -0.0020(18) 0.004(2) 0.0019(18)
C17 0.066(4) 0.052(3) 0.033(3) -0.004(2) 0.008(3) 0.010(3)
C18 0.093(6) 0.068(5) 0.063(4) -0.024(4) 0.014(4) 0.013(4)
C19 0.031(3) 0.036(3) 0.046(3) 0.002(2) -0.002(2) 0.004(2)
C20 0.049(3) 0.076(4) 0.040(3) 0.015(3) 0.000(3) -0.007(3)
C21 0.039(3) 0.038(3) 0.065(4) 0.000(3) -0.002(3) -0.003(2)
C22 0.050(4) 0.050(4) 0.103(6) -0.020(4) -0.025(4) 0.004(3)
C23 0.056(4) 0.079(5) 0.082(6) -0.039(4) 0.010(4) -0.009(4)
C24 0.127(9) 0.114(8) 0.059(5) -0.017(5) -0.025(5) 0.014(6)
C25 0.173(10) 0.037(4) 0.085(6) 0.006(4) 0.019(6) -0.019(5)
C26 0.33(2) 0.057(6) 0.071(6) 0.018(5) -0.018(9) -0.014(8)
C27 0.046(4) 0.049(4) 0.123(7) -0.028(4) -0.003(4) 0.013(3)
C28 0.085(6) 0.047(4) 0.101(6) -0.024(4) -0.018(5) 0.018(4)

loop_
_atom_type_symbol
_atom_type_description
_atom_type_scat_dispersion_real
_atom_type_scat_dispersion_imag
_atom_type_scat_source
C C 0.0033 0.0016 'International Tables Vol C Tables 4.2.6.8 and 6.1.1.4'
H H 0.0000 0.0000 'International Tables Vol C Tables 4.2.6.8 and 6.1.1.4'
P P 0.1023 0.0942 'International Tables Vol C Tables 4.2.6.8 and 6.1.1.4'
Br Br -0.2901 2.4595 'International Tables Vol C Tables 4.2.6.8 and 6.1.1.4'
Pt Pt -1.7033 8.3905 'International Tables Vol C Tables 4.2.6.8 and 6.1.1.4'

loop_
_geom_angle_atom_site_label_1
_geom_angle_atom_site_label_2
_geom_angle_atom_site_label_3
_geom_angle
C1 Pt1 P2 89.89(13)
C1 Pt1 P1 92.31(13)
P2 Pt1 P1 177.13(5)
C1 Pt1 Br1 177.21(13)
P2 Pt1 Br1 88.83(4)
P1 Pt1 Br1 88.89(3)
C17 P1 C19 104.8(3)
C17 P1 C21 106.0(3)
C19 P1 C21 102.4(3)
C17 P1 Pt1 111.7(2)
C19 P1 Pt1 110.67(18)
C21 P1 Pt1 119.9(2)
C27 P2 C25 108.0(4)
C27 P2 C23 105.2(4)
C25 P2 C23 101.6(4)
C27 P2 Pt1 116.5(2)
C25 P2 Pt1 113.2(3)
C23 P2 Pt1 111.1(2)
C10A C1 C2 118.6(4)
C10A C1 Pt1 123.6(3)
C2 C1 Pt1 117.8(4)
C3 C2 C1 122.0(5)
C2 C3 C3A 120.7(4)
C3 C3A C15 118.7(4)
C3 C3A C4 123.1(4)
C15 C3A C4 118.1(5)
C5 C4 C3A 122.4(5)
C4 C5 C5A 120.3(5)
C6 C5A C16 119.0(5)
C6 C5A C5 121.4(5)
C16 C5A C5 119.5(5)
C7 C6 C5A 120.4(5)
C8 C7 C6 121.2(5)
C7 C8 C8A 120.0(5)
C16 C8A C8 119.3(5)
C16 C8A C9 119.0(5)
C8 C8A C9 121.7(5)
C10 C9 C8A 120.3(5)
C9 C10 C10A 123.0(5)
C1 C10A C15 120.6(4)
C1 C10A C10 122.8(4)
C15 C10A C10 116.7(4)
C3A C15 C16 120.2(4)
C3A C15 C10A 119.4(4)
C16 C15 C10A 120.5(4)
C8A C16 C5A 119.9(5)
C8A C16 C15 120.6(4)
C5A C16 C15 119.5(5)
C18 C17 P1 116.9(5)
C20 C19 P1 112.7(4)
C22 C21 P1 115.8(5)
C24 C23 P2 112.2(6)
C26 C25 P2 116.5(8)
C28 C27 P2 118.7(6)

loop_
_geom_bond_atom_site_label_1
_geom_bond_atom_site_label_2
_geom_bond_distance
Pt1 C1 2.027(5)
Pt1 P2 2.3001(15)
Pt1 P1 2.3015(12)
Pt1 Br1 2.5050(6)
P1 C17 1.818(6)
P1 C19 1.822(5)
P1 C21 1.827(6)
P2 C27 1.809(7)
P2 C25 1.838(8)
P2 C23 1.856(8)
C1 C10A 1.388(7)
C1 C2 1.396(7)
C2 C3 1.383(7)
C3 C3A 1.389(7)
C3A C15 1.425(7)
C3A C4 1.435(6)
C4 C5 1.350(8)
C5 C5A 1.436(8)
C5A C6 1.401(8)
C5A C16 1.422(7)
C6 C7 1.381(9)
C7 C8 1.380(8)
C8 C8A 1.411(7)
C8A C16 1.406(7)
C8A C9 1.437(7)
C9 C10 1.351(7)
C10 C10A 1.448(7)
C10A C15 1.427(6)
C15 C16 1.427(7)
C17 C18 1.505(8)
C19 C20 1.523(8)
C21 C22 1.542(8)
C23 C24 1.505(12)
C25 C26 1.409(13)
C27 C28 1.518(8)
